data_2019562
loop_
_publ_author_name
'Smith, Graham'
'Lynch, Daniel E.'

_publ_section_title
;
 Two-dimensional coordination polymeric structures in caesium complexes
 with ring-substituted phenoxyacetic acids
;
_journal_coeditor_code SF3232
_journal_issue 6
_journal_name_full 'Acta Crystallographica Section C'
_journal_page_first 606
_journal_page_last 612
_journal_paper_doi 10.1107/S2053229614010596
_journal_volume 70
_journal_year 2014
_chemical_formula_iupac '[Cs (C8 H6 F O3)]'
_chemical_formula_moiety 'C8 H6 Cs F O3'
_chemical_formula_sum 'C8 H6 Cs F O3'
_chemical_formula_weight 302.04
_chemical_name_common 'caesium 4-fluorophenoxyacetate'
_chemical_name_systematic
;
Poly[[\m~5~-(4-fluorophenoxy)acetato][\m~4~-(4-fluorophenoxy)acetato]dicaesium]
;
_space_group_IT_number 14
_symmetry_cell_setting monoclinic
_symmetry_space_group_name_Hall '-P 2yn'
_symmetry_space_group_name_H-M 'P 1 21/n 1'
_atom_sites_solution_hydrogens geom
_atom_sites_solution_primary direct
_atom_sites_solution_secondary difmap
_audit_creation_method SHELXL97
_cell_angle_alpha 90.00
_cell_angle_beta 92.778(3)
_cell_angle_gamma 90.00
_cell_formula_units_Z 8
_cell_length_a 6.8582(2)
_cell_length_b 7.6183(3)
_cell_length_c 35.6746(15)
_cell_measurement_reflns_used 4505
_cell_measurement_temperature 200.0(10)
_cell_measurement_theta_max 28.83
_cell_measurement_theta_min 3.13
_cell_volume 1861.73(12)
_computing_cell_refinement 'CrysAlis PRO (Agilent, 2012)'
_computing_data_collection 'CrysAlis PRO (Agilent, 2012)'
_computing_data_reduction 'CrysAlis PRO (Agilent, 2012)'
_computing_molecular_graphics 'PLATON (Spek, 2009)'
_computing_publication_material 'PLATON (Spek, 2009)'
_computing_structure_refinement
;
SHELXL97 (Sheldrick, 2008) within WinGX (Farrugia, 2012)
;
_computing_structure_solution 'SHELXS97 (Sheldrick, 2008)'
_diffrn_ambient_temperature 200.0(10)
_diffrn_detector_area_resol_mean 16.077
_diffrn_measured_fraction_theta_full 0.998
_diffrn_measured_fraction_theta_max 0.998
_diffrn_measurement_device_type 'Oxford Gemini-S CCD area-detector'
_diffrn_measurement_method \w
_diffrn_radiation_monochromator graphite
_diffrn_radiation_source 'Enhance (Mo) X-ray source'
_diffrn_radiation_type MoK\a
_diffrn_radiation_wavelength 0.71073
_diffrn_reflns_av_R_equivalents 0.0448
_diffrn_reflns_av_sigmaI/netI 0.0459
_diffrn_reflns_limit_h_max 8
_diffrn_reflns_limit_h_min -7
_diffrn_reflns_limit_k_max 9
_diffrn_reflns_limit_k_min -9
_diffrn_reflns_limit_l_max 39
_diffrn_reflns_limit_l_min -43
_diffrn_reflns_number 11999
_diffrn_reflns_theta_full 26.00
_diffrn_reflns_theta_max 26.00
_diffrn_reflns_theta_min 3.18
_diffrn_standards_number 0
_exptl_absorpt_coefficient_mu 3.964
_exptl_absorpt_correction_T_max 0.980
_exptl_absorpt_correction_T_min 0.559
_exptl_absorpt_correction_type multi-scan
_exptl_absorpt_process_details '(CrysAlis PRO; Agilent, 2012)'
_exptl_crystal_colour colourless
_exptl_crystal_density_diffrn 2.155
_exptl_crystal_density_method 'not measured'
_exptl_crystal_description plate
_exptl_crystal_F_000 1136
_exptl_crystal_size_max 0.25
_exptl_crystal_size_mid 0.20
_exptl_crystal_size_min 0.05
_refine_diff_density_max 2.097
_refine_diff_density_min -2.754
_refine_ls_extinction_method none
_refine_ls_goodness_of_fit_ref 1.252
_refine_ls_hydrogen_treatment constr
_refine_ls_matrix_type full
_refine_ls_number_parameters 235
_refine_ls_number_reflns 3668
_refine_ls_number_restraints 0
_refine_ls_restrained_S_all 1.253
_refine_ls_R_factor_all 0.0659
_refine_ls_R_factor_gt 0.0595
_refine_ls_shift/su_max 0.000
_refine_ls_shift/su_mean 0.000
_refine_ls_structure_factor_coef Fsqd
_refine_ls_weighting_details 'calc w = 1/[\s^2^(Fo^2^)+(0.0156P)^2^+24.30P] where P=(Fo^2^+2Fc^2^)/3'
_refine_ls_weighting_scheme calc
_refine_ls_wR_factor_gt 0.1162
_refine_ls_wR_factor_ref 0.1187
_reflns_number_gt 3377
_reflns_number_total 3668
_reflns_threshold_expression I>2\s(I)
_cod_data_source_file sf3232sup1.cif
_cod_data_source_block I
_cod_depositor_comments
;
Adding full bibliography for 2019562--2019564.cif.

2019-10-29
Z value and formula fixed to values more according to usual
chemical conventions.                 miguel
;
_cod_original_formula_sum 'C16 H12 Cs2 F2 O6'
_cod_original_formula_weight 604.08
_cod_original_formula_moiety 'C16 H12 Cs2 F2 O6'
_cod_original_formula_iupac '[Cs2 (C8 H6 F O3)2]'
_cod_original_formula_units_Z 4
_cod_original_sg_symbol_H-M 'P 21/n'
_cod_database_code 2019562
_cod_database_fobs_code 2019562

loop_
_symmetry_equiv_pos_as_xyz
'x, y, z'
'-x+1/2, y+1/2, -z+1/2'
'-x, -y, -z'
'x+1/2, -y+1/2, z+1/2'

loop_
_atom_site_aniso_label
_atom_site_aniso_U_11
_atom_site_aniso_U_22
_atom_site_aniso_U_33
_atom_site_aniso_U_12
_atom_site_aniso_U_13
_atom_site_aniso_U_23
Cs1 0.0249(3) 0.0216(3) 0.0412(4) -0.0020(2) 0.0011(2) 0.0018(2)
Cs2 0.0307(3) 0.0182(3) 0.0385(4) 0.0000(2) -0.0010(2) 0.0016(2)
F4A 0.059(4) 0.103(6) 0.040(4) -0.005(4) 0.022(3) -0.002(4)
F4B 0.063(4) 0.075(5) 0.064(5) -0.002(4) 0.028(4) 0.012(4)
O11A 0.032(3) 0.037(4) 0.032(4) 0.010(3) 0.009(3) 0.004(3)
O11B 0.047(4) 0.032(4) 0.034(4) -0.017(3) -0.001(3) 0.002(3)
O31A 0.041(4) 0.019(3) 0.043(4) -0.003(3) 0.010(3) 0.007(3)
O31B 0.058(5) 0.027(4) 0.039(4) -0.006(3) 0.002(3) -0.010(3)
O32A 0.026(3) 0.033(4) 0.046(4) -0.001(3) 0.007(3) -0.002(3)
O32B 0.034(4) 0.028(4) 0.041(4) -0.003(3) 0.006(3) -0.001(3)
C1A 0.028(5) 0.032(5) 0.033(5) -0.003(4) 0.001(4) -0.003(4)
C1B 0.035(5) 0.027(5) 0.036(6) -0.001(4) -0.003(4) 0.006(4)
C2A 0.032(5) 0.041(6) 0.045(6) 0.006(5) 0.003(5) -0.005(5)
C2B 0.046(6) 0.039(6) 0.051(7) -0.013(5) -0.004(5) 0.006(5)
C3A 0.039(6) 0.055(7) 0.048(7) 0.006(5) 0.010(5) -0.013(6)
C3B 0.039(6) 0.037(6) 0.073(9) -0.007(5) 0.010(6) 0.015(6)
C4A 0.043(6) 0.061(7) 0.029(6) -0.013(6) 0.013(5) -0.004(5)
C4B 0.038(6) 0.047(6) 0.044(7) 0.011(5) 0.010(5) 0.018(5)
C5A 0.037(6) 0.047(6) 0.041(6) -0.006(5) 0.001(5) 0.006(5)
C5B 0.039(6) 0.055(7) 0.037(6) -0.004(5) 0.000(5) 0.004(5)
C6A 0.032(5) 0.036(5) 0.037(6) -0.003(4) 0.003(4) 0.000(4)
C6B 0.034(5) 0.053(7) 0.037(6) -0.012(5) -0.001(5) 0.003(5)
C21A 0.027(5) 0.023(4) 0.033(5) 0.006(4) -0.008(4) 0.008(4)
C21B 0.033(5) 0.036(5) 0.028(5) -0.001(4) 0.006(4) -0.004(4)
C31A 0.025(4) 0.025(5) 0.028(5) -0.010(4) 0.001(4) -0.001(4)
C31B 0.033(5) 0.014(4) 0.037(5) 0.006(4) -0.006(4) 0.004(4)

loop_
_atom_site_type_symbol
_atom_site_label
_atom_site_fract_x
_atom_site_fract_y
_atom_site_fract_z
_atom_site_U_iso_or_equiv
_atom_site_thermal_displace_type
_atom_site_calc_flag
_atom_site_refinement_flags
_atom_site_occupancy
Cs Cs1 0.75958(8) 0.42615(7) 0.20660(2) 0.0293(2) Uani d . 1.000
Cs Cs2 1.23687(8) 0.02363(7) 0.21869(2) 0.0292(2) Uani d . 1.000
F F4A 0.8031(10) 0.5637(11) -0.00079(18) 0.067(3) Uani d . 1.000
F F4B 1.3076(11) 0.0195(10) 0.0143(2) 0.067(3) Uani d . 1.000
O O11A 0.4758(9) 0.4835(9) 0.13500(18) 0.033(2) Uani d . 1.000
O O11B 0.9332(10) 0.0287(9) 0.14616(19) 0.038(2) Uani d . 1.000
O O31A 0.3015(10) 0.4003(8) 0.19784(19) 0.034(2) Uani d . 1.000
O O31B 0.7836(11) 0.0407(9) 0.2130(2) 0.041(3) Uani d . 1.000
O O32A 0.1230(9) 0.6445(9) 0.19599(19) 0.035(2) Uani d . 1.000
O O32B 0.5970(10) -0.1948(8) 0.20193(19) 0.034(2) Uani d . 1.000
C C1A 0.5519(13) 0.5127(13) 0.1007(3) 0.031(3) Uani d . 1.000
C C1B 1.0205(14) 0.0169(13) 0.1124(3) 0.033(3) Uani d . 1.000
C C2A 0.7174(14) 0.4145(14) 0.0931(3) 0.039(3) Uani d . 1.000
C C2B 1.1839(16) 0.1245(15) 0.1086(3) 0.046(4) Uani d . 1.000
C C3A 0.8002(16) 0.4308(16) 0.0587(3) 0.047(4) Uani d . 1.000
C C3B 1.2799(17) 0.1255(15) 0.0758(4) 0.049(4) Uani d . 1.000
C C4A 0.7210(16) 0.5461(16) 0.0330(3) 0.044(4) Uani d . 1.000
C C4B 1.2118(16) 0.0221(15) 0.0468(3) 0.043(4) Uani d . 1.000
C C5A 0.5615(15) 0.6475(15) 0.0400(3) 0.042(3) Uani d . 1.000
C C5B 1.0525(15) -0.0855(16) 0.0496(3) 0.044(4) Uani d . 1.000
C C6A 0.4752(14) 0.6303(13) 0.0743(3) 0.035(3) Uani d . 1.000
C C6B 0.9560(15) -0.0863(15) 0.0829(3) 0.041(3) Uani d . 1.000
C C21A 0.3128(13) 0.5848(12) 0.1441(3) 0.028(3) Uani d . 1.000
C C21B 0.7808(14) -0.0955(13) 0.1527(3) 0.032(3) Uani d . 1.000
C C31A 0.2411(13) 0.5392(12) 0.1827(2) 0.026(3) Uani d . 1.000
C C31B 0.7154(13) -0.0816(11) 0.1928(3) 0.028(3) Uani d . 1.000
H H2A 0.77280 0.33670 0.11150 0.0480 Uiso c R 1.000
H H2B 1.22850 0.19730 0.12890 0.0550 Uiso c R 1.000
H H3A 0.91100 0.36270 0.05310 0.0560 Uiso c R 1.000
H H3B 1.39190 0.19700 0.07330 0.0590 Uiso c R 1.000
H H5A 0.51070 0.72820 0.02180 0.0500 Uiso c R 1.000
H H5B 1.00940 -0.15800 0.02920 0.0530 Uiso c R 1.000
H H6A 0.36420 0.69880 0.07960 0.0420 Uiso c R 1.000
H H6B 0.84450 -0.15880 0.08530 0.0500 Uiso c R 1.000
H H21A 0.20570 0.56520 0.12490 0.0340 Uiso c R 1.000
H H21B 0.82860 -0.21590 0.14810 0.0390 Uiso c R 1.000
H H22A 0.34810 0.71080 0.14350 0.0340 Uiso c R 1.000
H H22B 0.66820 -0.07300 0.13490 0.0390 Uiso c R 1.000

loop_
_atom_type_symbol
_atom_type_description
_atom_type_scat_dispersion_real
_atom_type_scat_dispersion_imag
_atom_type_scat_source
C C 0.0033 0.0016 'International Tables Vol C Tables 4.2.6.8 and 6.1.1.4'
H H 0.0000 0.0000 'International Tables Vol C Tables 4.2.6.8 and 6.1.1.4'
O O 0.0106 0.0060 'International Tables Vol C Tables 4.2.6.8 and 6.1.1.4'
F F 0.0171 0.0103 'International Tables Vol C Tables 4.2.6.8 and 6.1.1.4'
Cs Cs -0.3680 2.1192 'International Tables Vol C Tables 4.2.6.8 and 6.1.1.4'

loop_
_geom_angle_atom_site_label_1
_geom_angle_atom_site_label_2
_geom_angle_atom_site_label_3
_geom_angle_site_symmetry_1
_geom_angle_site_symmetry_3
_geom_angle
_geom_angle_publ_flag
O11A Cs1 O31A . . 49.98(17) no
O11A Cs1 O31B . . 103.28(19) no
O11A Cs1 O32B . 1_565 67.80(18) no
O11A Cs1 O32A . 1_655 107.46(17) no
O11A Cs1 O31B . 2_655 129.82(18) no
O31A Cs1 O31B . . 89.84(18) no
O31A Cs1 O32B . 1_565 72.43(17) no
O31A Cs1 O32A . 1_655 147.50(17) no
O31A Cs1 O31B . 2_655 88.23(19) no
O31B Cs1 O32B . 1_565 162.01(19) no
O31B Cs1 O32A . 1_655 120.81(19) no
O31B Cs1 O31B . 2_655 102.80(19) no
O32A Cs1 O32B 1_655 1_565 77.17(18) no
O31B Cs1 O32B 2_655 1_565 74.37(18) no
O31B Cs1 O32A 2_655 1_655 94.52(19) no
O11B Cs2 O31B . . 49.13(18) no
O11B Cs2 O32A . 1_645 69.97(17) no
O11B Cs2 O31A . 1_655 83.55(18) no
O11B Cs2 O32B . 1_655 110.10(18) no
O11B Cs2 O31A . 2_645 132.77(17) no
O11B Cs2 O32A . 2_645 152.31(17) no
O31B Cs2 O32A . 1_645 77.45(17) no
O31A Cs2 O31B 1_655 . 95.91(18) no
O31B Cs2 O32B . 1_655 145.48(18) no
O31A Cs2 O31B 2_645 . 86.85(18) no
O31B Cs2 O32A . 2_645 107.23(17) no
O31A Cs2 O32A 1_655 1_645 150.10(18) no
O32A Cs2 O32B 1_645 1_655 68.70(17) no
O31A Cs2 O32A 2_645 1_645 86.40(17) no
O32A Cs2 O32A 1_645 2_645 124.39(17) no
O31A Cs2 O32B 1_655 1_655 109.93(18) no
O31A Cs2 O31A 1_655 2_645 122.69(17) no
O31A Cs2 O32A 1_655 2_645 85.50(18) no
O31A Cs2 O32B 2_645 1_655 97.35(17) no
O32A Cs2 O32B 2_645 1_655 97.53(17) no
O31A Cs2 O32A 2_645 2_645 40.48(17) no
Cs1 O11A C1A . . 119.8(5) no
Cs1 O11A C21A . . 110.7(5) no
C1A O11A C21A . . 117.2(7) no
Cs2 O11B C1B . . 114.1(5) no
Cs2 O11B C21B . . 107.9(5) no
C1B O11B C21B . . 116.8(8) no
Cs1 O31A C31A . . 107.4(5) no
Cs1 O31A Cs2 . 1_455 101.17(19) no
Cs1 O31A Cs2 . 2_655 90.93(18) no
Cs2 O31A C31A 1_455 . 150.1(6) no
Cs2 O31A C31A 2_655 . 96.6(5) no
Cs2 O31A Cs2 1_455 2_655 91.77(18) no
Cs1 O31B Cs2 . . 95.7(2) no
Cs1 O31B C31B . . 132.6(6) no
Cs1 O31B Cs1 . 2_645 110.7(2) no
Cs2 O31B C31B . . 110.5(6) no
Cs1 O31B Cs2 2_645 . 94.0(2) no
Cs1 O31B C31B 2_645 . 106.2(6) no
Cs1 O32A C31A 1_455 . 104.3(6) no
Cs2 O32A C31A 1_465 . 122.6(6) no
Cs2 O32A C31A 2_655 . 90.3(5) no
Cs1 O32A Cs2 1_455 1_465 132.7(2) no
Cs1 O32A Cs2 1_455 2_655 86.32(17) no
Cs2 O32A Cs2 1_465 2_655 87.72(17) no
Cs2 O32B C31B 1_455 . 102.6(5) no
Cs1 O32B C31B 1_545 . 115.1(6) no
Cs1 O32B Cs2 1_545 1_455 142.0(2) no
O11A C1A C2A . . 115.7(9) no
O11A C1A C6A . . 124.3(8) no
C2A C1A C6A . . 120.0(10) no
O11B C1B C2B . . 115.6(9) no
O11B C1B C6B . . 125.0(9) no
C2B C1B C6B . . 119.5(10) no
C1A C2A C3A . . 119.8(10) no
C1B C2B C3B . . 120.4(10) no
C2A C3A C4A . . 119.2(10) no
C2B C3B C4B . . 118.9(11) no
F4A C4A C3A . . 119.4(10) no
F4A C4A C5A . . 118.3(10) no
C3A C4A C5A . . 122.4(10) no
F4B C4B C3B . . 119.5(10) no
F4B C4B C5B . . 118.2(10) no
C3B C4B C5B . . 122.3(11) no
C4A C5A C6A . . 119.0(10) no
C4B C5B C6B . . 118.6(10) no
C1A C6A C5A . . 119.7(9) no
C1B C6B C5B . . 120.4(10) no
O11A C21A C31A . . 112.2(8) no
O11B C21B C31B . . 110.9(8) no
O31A C31A O32A . . 126.0(8) no
O31A C31A C21A . . 118.0(8) no
O32A C31A C21A . . 116.1(8) no
O31B C31B O32B . . 126.7(10) no
O31B C31B C21B . . 118.2(8) no
O32B C31B C21B . . 115.2(8) no
C1A C2A H2A . . 120.00 no
C3A C2A H2A . . 120.00 no
C1B C2B H2B . . 120.00 no
C3B C2B H2B . . 120.00 no
C2A C3A H3A . . 120.00 no
C4A C3A H3A . . 120.00 no
C2B C3B H3B . . 121.00 no
C4B C3B H3B . . 121.00 no
C4A C5A H5A . . 121.00 no
C6A C5A H5A . . 120.00 no
C4B C5B H5B . . 121.00 no
C6B C5B H5B . . 121.00 no
C1A C6A H6A . . 120.00 no
C5A C6A H6A . . 120.00 no
C1B C6B H6B . . 120.00 no
C5B C6B H6B . . 120.00 no
O11A C21A H21A . . 109.00 no
O11A C21A H22A . . 109.00 no
C31A C21A H21A . . 109.00 no
C31A C21A H22A . . 109.00 no
H21A C21A H22A . . 108.00 no
O11B C21B H21B . . 109.00 no
O11B C21B H22B . . 109.00 no
C31B C21B H21B . . 110.00 no
C31B C21B H22B . . 110.00 no
H21B C21B H22B . . 108.00 no

loop_
_geom_bond_atom_site_label_1
_geom_bond_atom_site_label_2
_geom_bond_site_symmetry_2
_geom_bond_distance
_geom_bond_publ_flag
Cs1 O11A . 3.166(6) yes
Cs1 O31A . 3.148(7) yes
Cs1 O31B . 2.949(7) yes
Cs1 O32B 1_565 3.097(6) yes
Cs1 O32A 1_655 3.036(6) yes
Cs1 O31B 2_655 3.026(7) yes
Cs2 O11B . 3.242(7) yes
Cs2 O31B . 3.108(8) yes
Cs2 O32A 1_645 3.090(7) yes
Cs2 O31A 1_655 3.003(6) yes
Cs2 O32B 1_655 3.061(7) yes
Cs2 O31A 2_645 3.146(7) yes
Cs2 O32A 2_645 3.279(7) yes
F4A C4A . 1.362(13) no
F4B C4B . 1.360(13) no
O11A C1A . 1.372(12) no
O11A C21A . 1.409(11) no
O11B C1B . 1.374(12) no
O11B C21B . 1.437(12) no
O31A C31A . 1.250(11) no
O31B C31B . 1.254(12) no
O32A C31A . 1.250(11) no
O32B C31B . 1.239(11) no
C1A C2A . 1.397(14) no
C1A C6A . 1.385(14) no
C1B C2B . 1.400(15) no
C1B C6B . 1.370(15) no
C2A C3A . 1.383(15) no
C2B C3B . 1.370(17) no
C3A C4A . 1.363(16) no
C3B C4B . 1.365(17) no
C4A C5A . 1.372(16) no
C4B C5B . 1.373(16) no
C5A C6A . 1.391(15) no
C5B C6B . 1.388(15) no
C21A C31A . 1.525(13) no
C21B C31B . 1.524(15) no
C2A H2A . 0.9500 no
C2B H2B . 0.9500 no
C3A H3A . 0.9500 no
C3B H3B . 0.9500 no
C5A H5A . 0.9500 no
C5B H5B . 0.9500 no
C6A H6A . 0.9500 no
C6B H6B . 0.9500 no
C21A H21A . 0.9900 no
C21A H22A . 0.9900 no
C21B H21B . 0.9900 no
C21B H22B . 0.9900 no

loop_
_geom_torsion_atom_site_label_1
_geom_torsion_atom_site_label_2
_geom_torsion_atom_site_label_3
_geom_torsion_atom_site_label_4
_geom_torsion_site_symmetry_1
_geom_torsion_site_symmetry_3
_geom_torsion_site_symmetry_4
_geom_torsion
_geom_torsion_publ_flag
O31A Cs1 O11A C1A . . . -174.8(7) no
O31A Cs1 O11A C21A . . . 44.1(5) no
O31B Cs1 O11A C1A . . . -96.4(6) no
O31B Cs1 O11A C21A . . . 122.4(5) no
O32B Cs1 O11A C1A 1_565 . . 100.0(6) no
O32B Cs1 O11A C21A 1_565 . . -41.1(5) no
O32A Cs1 O11A C1A 1_655 . . 32.4(7) no
O32A Cs1 O11A C21A 1_655 . . -108.8(5) no
O31B Cs1 O11A C1A 2_655 . . 144.1(6) no
O31B Cs1 O11A C21A 2_655 . . 2.9(6) no
O11A Cs1 O31A C31A . . . -51.8(5) no
O11A Cs1 O31A Cs2 . . 1_455 119.0(3) no
O11A Cs1 O31A Cs2 . . 2_655 -149.0(3) no
O31B Cs1 O31A C31A . . . -159.4(5) no
O31B Cs1 O31A Cs2 . . 1_455 11.4(2) no
O31B Cs1 O31A Cs2 . . 2_655 103.37(18) no
O32B Cs1 O31A C31A 1_565 . . 23.6(5) no
O32B Cs1 O31A Cs2 1_565 . 1_455 -165.6(2) no
O32B Cs1 O31A Cs2 1_565 . 2_655 -73.60(17) no
O32A Cs1 O31A C31A 1_655 . . 2.1(7) no
O32A Cs1 O31A Cs2 1_655 . 1_455 172.9(2) no
O32A Cs1 O31A Cs2 1_655 . 2_655 -95.1(3) no
O31B Cs1 O31A C31A 2_655 . . 97.8(5) no
O31B Cs1 O31A Cs2 2_655 . 1_455 -91.4(2) no
O31B Cs1 O31A Cs2 2_655 . 2_655 0.56(17) no
O11A Cs1 O31B Cs2 . . . 129.01(17) no
O11A Cs1 O31B C31B . . . 4.3(9) no
O11A Cs1 O31B Cs1 . . 2_645 -134.6(2) no
O31A Cs1 O31B Cs2 . . . 177.61(19) no
O31A Cs1 O31B C31B . . . 52.9(8) no
O31A Cs1 O31B Cs1 . . 2_645 -86.0(2) no
O32A Cs1 O31B Cs2 1_655 . . 9.0(3) no
O32A Cs1 O31B C31B 1_655 . . -115.7(8) no
O32A Cs1 O31B Cs1 1_655 . 2_645 105.5(3) no
O31B Cs1 O31B Cs2 2_655 . . -94.2(2) no
O31B Cs1 O31B C31B 2_655 . . 141.0(8) no
O31B Cs1 O31B Cs1 2_655 . 2_645 2.2(3) no
O11A Cs1 O32B Cs2 . 1_565 1_465 80.9(4) no
O11A Cs1 O32B C31B . 1_565 1_565 -106.4(7) no
O31A Cs1 O32B Cs2 . 1_565 1_465 27.7(4) no
O31A Cs1 O32B C31B . 1_565 1_565 -159.6(7) no
O11A Cs1 O32A Cs2 . 1_655 1_565 91.4(3) no
O11A Cs1 O32A C31A . 1_655 1_655 -95.8(5) no
O31A Cs1 O32A Cs2 . 1_655 1_565 50.9(5) no
O31A Cs1 O32A C31A . 1_655 1_655 -136.2(5) no
O31B Cs1 O32A Cs2 . 1_655 1_565 -150.7(3) no
O31B Cs1 O32A C31A . 1_655 1_655 22.1(6) no
O11A Cs1 O31B Cs1 . 2_655 2_655 -67.8(3) no
O11A Cs1 O31B Cs2 . 2_655 2_655 29.7(3) no
O11A Cs1 O31B C31B . 2_655 2_655 142.5(5) no
O31A Cs1 O31B Cs1 . 2_655 2_655 -98.2(2) no
O31A Cs1 O31B Cs2 . 2_655 2_655 -0.57(17) no
O31A Cs1 O31B C31B . 2_655 2_655 112.1(6) no
O31B Cs1 O31B Cs1 . 2_655 2_655 172.4(2) no
O31B Cs1 O31B Cs2 . 2_655 2_655 -90.0(2) no
O31B Cs1 O31B C31B . 2_655 2_655 22.7(6) no
O31B Cs2 O11B C1B . . . -178.2(7) no
O31B Cs2 O11B C21B . . . -46.7(5) no
O32A Cs2 O11B C1B 1_645 . . -87.6(6) no
O32A Cs2 O11B C21B 1_645 . . 43.9(5) no
O31A Cs2 O11B C1B 1_655 . . 78.3(6) no
O31A Cs2 O11B C21B 1_655 . . -150.2(6) no
O32B Cs2 O11B C1B 1_655 . . -30.7(6) no
O32B Cs2 O11B C21B 1_655 . . 100.9(5) no
O31A Cs2 O11B C1B 2_645 . . -152.3(6) no
O31A Cs2 O11B C21B 2_645 . . -20.8(6) no
O32A Cs2 O11B C1B 2_645 . . 145.6(6) no
O32A Cs2 O11B C21B 2_645 . . -82.9(6) no
O11B Cs2 O31B Cs1 . . . -86.9(2) no
O11B Cs2 O31B C31B . . . 52.9(6) no
O11B Cs2 O31B Cs1 . . 2_645 161.8(3) no
O32A Cs2 O31B Cs1 1_645 . . -161.2(2) no
O32A Cs2 O31B C31B 1_645 . . -21.4(6) no
O32A Cs2 O31B Cs1 1_645 . 2_645 87.58(19) no
O31A Cs2 O31B Cs1 1_655 . . -10.8(2) no
O31A Cs2 O31B C31B 1_655 . . 129.0(6) no
O31A Cs2 O31B Cs1 1_655 . 2_645 -121.99(19) no
O32B Cs2 O31B Cs1 1_655 . . -149.8(2) no
O32B Cs2 O31B C31B 1_655 . . -10.0(8) no
O32B Cs2 O31B Cs1 1_655 . 2_645 99.0(3) no
O31A Cs2 O31B Cs1 2_645 . . 111.81(19) no
O31A Cs2 O31B C31B 2_645 . . -108.4(6) no
O31A Cs2 O31B Cs1 2_645 . 2_645 0.57(18) no
O32A Cs2 O31B Cs1 2_645 . . 76.4(2) no
O32A Cs2 O31B C31B 2_645 . . -143.9(6) no
O32A Cs2 O31B Cs1 2_645 . 2_645 -34.9(2) no
O11B Cs2 O32A Cs1 . 1_645 1_545 -76.5(3) no
O11B Cs2 O32A C31A . 1_645 1_645 111.7(6) no
O31B Cs2 O32A Cs1 . 1_645 1_545 -25.7(3) no
O31B Cs2 O32A C31A . 1_645 1_645 162.5(6) no
O11B Cs2 O31A Cs1 . 1_655 1_655 -135.9(2) no
O11B Cs2 O31A C31A . 1_655 1_655 26.3(11) no
O31B Cs2 O31A Cs1 . 1_655 1_655 176.50(19) no
O31B Cs2 O31A C31A . 1_655 1_655 -21.3(11) no
O11B Cs2 O32B Cs1 . 1_655 1_645 -89.9(4) no
O11B Cs2 O32B C31B . 1_655 1_655 96.9(6) no
O31B Cs2 O32B Cs1 . 1_655 1_645 -44.1(6) no
O31B Cs2 O32B C31B . 1_655 1_655 142.7(6) no
O11B Cs2 O31A Cs1 . 2_645 2_645 -19.9(3) no
O11B Cs2 O31A C31A . 2_645 2_645 -127.5(5) no
O31B Cs2 O31A Cs1 . 2_645 2_645 -0.55(17) no
O31B Cs2 O31A C31A . 2_645 2_645 -108.1(5) no
O11B Cs2 O32A C31A . 2_645 2_645 77.9(6) no
O31B Cs2 O32A C31A . 2_645 2_645 50.0(5) no
Cs1 O11A C1A C2A . . . 39.1(11) no
Cs1 O11A C1A C6A . . . -140.9(8) no
C21A O11A C1A C2A . . . 177.9(8) no
C21A O11A C1A C6A . . . -2.2(13) no
Cs1 O11A C21A C31A . . . -38.2(8) no
C1A O11A C21A C31A . . . 179.6(8) no
Cs2 O11B C1B C2B . . . -45.4(10) no
Cs2 O11B C1B C6B . . . 136.6(9) no
C21B O11B C1B C2B . . . -172.4(9) no
C21B O11B C1B C6B . . . 9.6(14) no
Cs2 O11B C21B C31B . . . 43.0(8) no
C1B O11B C21B C31B . . . 173.0(8) no
Cs1 O31A C31A O32A . . . -122.0(8) no
Cs1 O31A C31A C21A . . . 59.5(8) no
Cs2 O31A C31A O32A 1_455 . . 76.3(14) no
Cs2 O31A C31A C21A 1_455 . . -102.2(12) no
Cs2 O31A C31A O32A 2_655 . . -28.9(10) no
Cs2 O31A C31A C21A 2_655 . . 152.5(7) no
Cs1 O31B C31B O32B . . . -117.7(10) no
Cs1 O31B C31B C21B . . . 61.9(11) no
Cs2 O31B C31B O32B . . . 123.1(9) no
Cs2 O31B C31B C21B . . . -57.3(9) no
Cs1 O31B C31B O32B 2_645 . . 22.4(11) no
Cs1 O31B C31B C21B 2_645 . . -158.0(7) no
Cs1 O32A C31A O31A 1_455 . . -58.9(10) no
Cs1 O32A C31A C21A 1_455 . . 119.7(7) no
Cs2 O32A C31A O31A 1_465 . . 114.9(9) no
Cs2 O32A C31A C21A 1_465 . . -66.5(9) no
Cs2 O32A C31A O31A 2_655 . . 27.4(9) no
Cs2 O32A C31A C21A 2_655 . . -154.0(7) no
Cs2 O32B C31B O31B 1_455 . . 62.3(10) no
Cs2 O32B C31B C21B 1_455 . . -117.3(7) no
Cs1 O32B C31B O31B 1_545 . . -113.1(9) no
Cs1 O32B C31B C21B 1_545 . . 67.3(9) no
O11A C1A C2A C3A . . . 177.8(9) no
C6A C1A C2A C3A . . . -2.2(15) no
O11A C1A C6A C5A . . . -178.7(9) no
C2A C1A C6A C5A . . . 1.2(15) no
O11B C1B C2B C3B . . . -178.8(10) no
C6B C1B C2B C3B . . . -0.6(16) no
O11B C1B C6B C5B . . . 178.5(10) no
C2B C1B C6B C5B . . . 0.5(16) no
C1A C2A C3A C4A . . . 1.5(16) no
C1B C2B C3B C4B . . . 1.0(17) no
C2A C3A C4A F4A . . . 179.4(10) no
C2A C3A C4A C5A . . . 0.1(18) no
C2B C3B C4B F4B . . . -178.9(10) no
C2B C3B C4B C5B . . . -1.3(18) no
F4A C4A C5A C6A . . . 179.6(10) no
C3A C4A C5A C6A . . . -1.1(17) no
F4B C4B C5B C6B . . . 178.8(10) no
C3B C4B C5B C6B . . . 1.1(17) no
C4A C5A C6A C1A . . . 0.4(16) no
C4B C5B C6B C1B . . . -0.8(17) no
O11A C21A C31A O31A . . . -14.7(11) no
O11A C21A C31A O32A . . . 166.6(8) no
O11B C21B C31B O31B . . . 6.7(12) no
O11B C21B C31B O32B . . . -173.6(8) no
